data_4307107
loop_
_publ_author_name
'Wen-Tong Chen'
'Guo-Cong Guo'
'Ming-Sheng Wang'
'Gang Xu'
'Li-Zhen Cai'
'Takashiro Akitsu'
'Motoko Akita-Tanaka'
'Akiyuki Matsushita'
'Jin-Shun Huang'

_publ_section_title
;
Self-Assembly and Characterization of Cyano-Bridged Bimetallic [Ln-Fe]
and [Ln-Co] Complexes (Ln = La, Pr, Nd and Sm). Nature of the Magnetic
Interactions between the Ln3+ and Fe3+ Ions
;
_journal_name_full 'Inorganic Chemistry'
_journal_page_first 2105
_journal_page_last 2114
_journal_paper_doi 10.1021/ic061609p
_journal_volume 46
_journal_year 2007
_chemical_formula_moiety Pr(DMSO)2(H2O)Co(CN)6
_chemical_formula_sum 'C10 H14 Co N6 O3 Pr S2'
_chemical_formula_weight 530.23
_chemical_melting_point ?
_chemical_name_common Pr(DMSO)2(H2O)Co(CN)6
_chemical_name_systematic Pr(DMSO)2(H2O)Co(CN)6
_space_group_IT_number 13
_symmetry_cell_setting monoclinic
_symmetry_space_group_name_Hall '-P 2yac'
_symmetry_space_group_name_H-M 'P 1 2/n 1'
_atom_sites_solution_hydrogens geom
_atom_sites_solution_primary direct
_atom_sites_solution_secondary difmap
_audit_creation_method SHELXL-97
_cell_angle_alpha 90.00
_cell_angle_beta 96.692(6)
_cell_angle_gamma 90.00
_cell_formula_units_Z 2
_cell_length_a 7.7856(10)
_cell_length_b 10.6289(13)
_cell_length_c 11.0777(13)
_cell_measurement_temperature 293(2)
_cell_volume 910.46(19)
_computing_cell_refinement 'CrystalClear (Rigaku Corp., 2002)'
_computing_data_collection 'CrystalClear (Rigaku Corp., 2002)'
_computing_data_reduction 'CrystalClear (Rigaku Corp., 2002)'
_computing_publication_material 'Siemens SHELXTL^TM^ 5'
_computing_structure_refinement 'Siemens SHELXTL^TM^ 5'
_computing_structure_solution 'Siemens SHELXTL^TM^ 5'
_diffrn_ambient_temperature 293(2)
_diffrn_measured_fraction_theta_full 0.975
_diffrn_measured_fraction_theta_max 0.975
_diffrn_measurement_device_type 'Rigaku Mercury CCD'
_diffrn_measurement_method \w
_diffrn_radiation_monochromator graphite
_diffrn_radiation_source 'rotating-anode generator'
_diffrn_radiation_type MoK\a
_diffrn_radiation_wavelength 0.71073
_diffrn_reflns_av_R_equivalents 0.0304
_diffrn_reflns_av_sigmaI/netI 0.0302
_diffrn_reflns_limit_h_max 9
_diffrn_reflns_limit_h_min -9
_diffrn_reflns_limit_k_max 12
_diffrn_reflns_limit_k_min -11
_diffrn_reflns_limit_l_max 13
_diffrn_reflns_limit_l_min -13
_diffrn_reflns_number 5617
_diffrn_reflns_theta_full 25.02
_diffrn_reflns_theta_max 25.02
_diffrn_reflns_theta_min 3.04
_exptl_absorpt_coefficient_mu 3.803
_exptl_absorpt_correction_T_max 1.0000
_exptl_absorpt_correction_T_min 0.6637
_exptl_absorpt_correction_type multi-scan
_exptl_absorpt_process_details 'Sphere (Rigaku CrystalClear)'
_exptl_crystal_colour 'slight green'
_exptl_crystal_density_diffrn 1.934
_exptl_crystal_density_meas ?
_exptl_crystal_density_method .
_exptl_crystal_description Block
_exptl_crystal_F_000 516
_exptl_crystal_size_max 0.25
_exptl_crystal_size_mid 0.23
_exptl_crystal_size_min 0.15
_refine_diff_density_max 1.290
_refine_diff_density_min -0.633
_refine_diff_density_rms 0.140
_refine_ls_extinction_coef 0
_refine_ls_extinction_method none
_refine_ls_goodness_of_fit_ref 0.993
_refine_ls_hydrogen_treatment mixed
_refine_ls_matrix_type full
_refine_ls_number_parameters 116
_refine_ls_number_reflns 1573
_refine_ls_number_restraints 18
_refine_ls_restrained_S_all 1.018
_refine_ls_R_factor_all 0.0328
_refine_ls_R_factor_gt 0.0309
_refine_ls_shift/su_max 0.003
_refine_ls_shift/su_mean 0.000
_refine_ls_structure_factor_coef Fsqd
_refine_ls_weighting_details 'calc w=1/[\s^2^(Fo^2^)+(0.0319P)^2^+6.0926P] where P=(Fo^2^+2Fc^2^)/3'
_refine_ls_weighting_scheme calc
_refine_ls_wR_factor_gt 0.0760
_refine_ls_wR_factor_ref 0.0773
_reflns_number_gt 1507
_reflns_number_total 1573
_reflns_threshold_expression >2sigma(I)
_cod_data_source_file ic061609psi20060824_114410_10.cif
_cod_data_source_block 13
_cod_depositor_comments
;
The following automatic conversions were performed:
'_exptl_absorpt_correction_type' value 'Multi-scan' changed to
'multi-scan' according to
'/home/saulius/struct/CIF-dictionaries/cif_core.dic' dictionary named
'cif_core.dic' version 2.4.1 from 2010-06-29.

Automatic conversion script
Id: cif_fix_enum 1527 2010-12-29 10:47:43Z saulius 

The following automatic conversions were performed:

'_chemical_melting_point' value 'not measured' was changed to '?' -
the value is undefined or not given.

Automatic conversion script
Id: cif_fix_values 1646 2011-03-28 12:23:43Z adriana 
;
_cod_database_code 4307107

loop_
_symmetry_equiv_pos_as_xyz
'x, y, z'
'-x+1/2, y, -z+1/2'
'-x, -y, -z'
'x-1/2, -y, z-1/2'

loop_
_atom_site_label
_atom_site_type_symbol
_atom_site_fract_x
_atom_site_fract_y
_atom_site_fract_z
_atom_site_U_iso_or_equiv
_atom_site_adp_type
_atom_site_occupancy
_atom_site_symmetry_multiplicity
_atom_site_calc_flag
_atom_site_refinement_flags
_atom_site_disorder_assembly
_atom_site_disorder_group
Pr1 Pr 0.2500 0.297782(13) 0.2500 0.01594(3) Uani 1 2 d S . .
Co1 Co 0.7500 0.67627(3) 0.2500 0.01384(8) Uani 1 2 d S . .
O11 O -0.02348(19) 0.22324(16) 0.16413(16) 0.0406(5) Uani 1 1 d . . .
S11A S -0.20848(15) 0.24412(17) 0.11150(12) 0.0494(4) Uani 0.4852(12) 1 d P . .
S11B S -0.11357(14) 0.18699(11) 0.03971(10) 0.0363(3) Uani 0.5148(12) 1 d P . .
C11 C -0.2930(4) 0.0995(3) 0.0660(4) 0.0850(11) Uani 1 1 d U . .
C12 C -0.2105(5) 0.3284(3) -0.0223(3) 0.0729(10) Uani 1 1 d U . .
C1 C 0.7711(2) 0.67890(18) 0.42125(16) 0.0184(5) Uani 1 1 d . . .
N1 N 0.7825(3) 0.6823(2) 0.52593(18) 0.0421(6) Uani 1 1 d . . .
C2 C 0.9164(2) 0.80567(19) 0.25234(18) 0.0235(5) Uani 1 1 d . . .
N2 N 1.0098(3) 0.88834(19) 0.2526(2) 0.0456(6) Uani 1 1 d . . .
C3 C 0.5723(2) 0.55373(18) 0.24762(17) 0.0215(5) Uani 1 1 d . . .
N3 N 0.4607(2) 0.48278(17) 0.24737(17) 0.0323(5) Uani 1 1 d . . .
O1W O 0.2500 0.0757(2) 0.2500 0.0832(13) Uani 1 2 d SU . .
H1WA H 0.1507 0.0499 0.2501 0.125 Uiso 0.50 1 calc PR . .

loop_
_atom_site_aniso_label
_atom_site_aniso_U_11
_atom_site_aniso_U_22
_atom_site_aniso_U_33
_atom_site_aniso_U_23
_atom_site_aniso_U_13
_atom_site_aniso_U_12
Pr1 0.01541(6) 0.01958(7) 0.01260(6) 0.000 0.00068(5) 0.000
Co1 0.01329(14) 0.01807(16) 0.01017(14) 0.000 0.00140(12) 0.000
O11 0.0241(7) 0.0450(9) 0.0489(9) 0.0012(8) -0.0118(7) -0.0060(7)
S11A 0.0226(5) 0.0909(10) 0.0334(6) 0.0095(7) -0.0027(5) -0.0035(6)
S11B 0.0284(5) 0.0492(6) 0.0303(5) -0.0052(5) -0.0013(4) -0.0060(5)
C11 0.0772(18) 0.0830(19) 0.085(2) 0.0195(17) -0.0337(16) -0.0402(15)
C12 0.0729(18) 0.0693(18) 0.0700(18) 0.0219(15) -0.0195(16) 0.0030(15)
C1 0.0201(8) 0.0258(9) 0.0096(7) 0.0018(7) 0.0026(7) 0.0021(7)
N1 0.0447(11) 0.0537(12) 0.0259(9) 0.0014(9) -0.0037(9) 0.0119(9)
C2 0.0197(9) 0.0273(10) 0.0233(9) -0.0006(8) 0.0015(8) 0.0032(8)
N2 0.0370(10) 0.0344(11) 0.0649(14) -0.0027(10) 0.0044(10) -0.0132(9)
C3 0.0229(9) 0.0232(9) 0.0183(9) 0.0012(8) 0.0021(7) 0.0020(8)
N3 0.0285(8) 0.0307(9) 0.0372(10) 0.0008(8) 0.0020(8) -0.0066(8)
O1W 0.0225(11) 0.0302(13) 0.191(3) 0.000 -0.0119(17) 0.000

loop_
_atom_type_symbol
_atom_type_description
_atom_type_scat_dispersion_real
_atom_type_scat_dispersion_imag
_atom_type_scat_source
C C 0.0033 0.0016 'International Tables Vol C Tables 4.2.6.8 and 6.1.1.4'
H H 0.0000 0.0000 'International Tables Vol C Tables 4.2.6.8 and 6.1.1.4'
N N 0.0061 0.0033 'International Tables Vol C Tables 4.2.6.8 and 6.1.1.4'
O O 0.0106 0.0060 'International Tables Vol C Tables 4.2.6.8 and 6.1.1.4'
S S 0.1246 0.1234 'International Tables Vol C Tables 4.2.6.8 and 6.1.1.4'
Co Co 0.3494 0.9721 'International Tables Vol C Tables 4.2.6.8 and 6.1.1.4'
Pr Pr -0.2180 2.8214 'International Tables Vol C Tables 4.2.6.8 and 6.1.1.4'

loop_
_geom_angle_atom_site_label_1
_geom_angle_atom_site_label_2
_geom_angle_atom_site_label_3
_geom_angle
_geom_angle_site_symmetry_1
_geom_angle_site_symmetry_3
_geom_angle_publ_flag
O1W Pr1 O11 70.43(4) . . ?
O1W Pr1 O11 70.43(4) . 2 ?
O11 Pr1 O11 140.86(8) . 2 ?
O1W Pr1 N1 94.80(5) . 3_666 ?
O11 Pr1 N1 103.54(6) . 3_666 ?
O11 Pr1 N1 79.75(6) 2 3_666 ?
O1W Pr1 N1 94.80(5) . 4_565 ?
O11 Pr1 N1 79.75(6) . 4_565 ?
O11 Pr1 N1 103.54(6) 2 4_565 ?
N1 Pr1 N1 170.39(10) 3_666 4_565 ?
O1W Pr1 N3 140.10(4) . . ?
O11 Pr1 N3 143.11(6) . . ?
O11 Pr1 N3 73.39(6) 2 . ?
N1 Pr1 N3 94.82(6) 3_666 . ?
N1 Pr1 N3 77.73(6) 4_565 . ?
O1W Pr1 N3 140.10(4) . 2 ?
O11 Pr1 N3 73.39(6) . 2 ?
O11 Pr1 N3 143.11(6) 2 2 ?
N1 Pr1 N3 77.73(6) 3_666 2 ?
N1 Pr1 N3 94.82(6) 4_565 2 ?
N3 Pr1 N3 79.80(8) . 2 ?
C1 Co1 C1 178.30(12) 2_655 . ?
C1 Co1 C2 88.99(8) 2_655 . ?
C1 Co1 C2 89.77(8) . . ?
C1 Co1 C2 89.77(8) 2_655 2_655 ?
C1 Co1 C2 88.99(8) . 2_655 ?
C2 Co1 C2 86.46(12) . 2_655 ?
C1 Co1 C3 91.04(8) 2_655 . ?
C1 Co1 C3 90.13(8) . . ?
C2 Co1 C3 176.57(8) . . ?
C2 Co1 C3 90.11(8) 2_655 . ?
C1 Co1 C3 90.13(8) 2_655 2_655 ?
C1 Co1 C3 91.04(8) . 2_655 ?
C2 Co1 C3 90.11(8) . 2_655 ?
C2 Co1 C3 176.57(8) 2_655 2_655 ?
C3 Co1 C3 93.32(12) . 2_655 ?
S11A O11 S11B 50.76(9) . . ?
S11A O11 Pr1 151.87(12) . . ?
S11B O11 Pr1 138.37(11) . . ?
S11B S11A O11 65.24(10) . . ?
S11B S11A C12 70.52(15) . . ?
O11 S11A C12 108.71(16) . . ?
S11B S11A C11 68.22(16) . . ?
O11 S11A C11 107.28(16) . . ?
C12 S11A C11 104.26(19) . . ?
S11A S11B O11 64.00(9) . . ?
S11A S11B C11 67.66(16) . . ?
O11 S11B C11 106.22(16) . . ?
S11A S11B C12 66.16(15) . . ?
O11 S11B C12 105.37(14) . . ?
C11 S11B C12 101.77(18) . . ?
S11B C11 S11A 44.12(11) . . ?
S11A C12 S11B 43.32(10) . . ?
N1 C1 Co1 178.90(19) . . ?
C1 N1 Pr1 169.48(17) . 3_666 ?
N2 C2 Co1 176.32(18) . . ?
N3 C3 Co1 177.52(18) . . ?
C3 N3 Pr1 170.81(16) . . ?
Pr1 O1W H1WA 109.5 . . ?

loop_
_geom_bond_atom_site_label_1
_geom_bond_atom_site_label_2
_geom_bond_distance
_geom_bond_site_symmetry_2
_geom_bond_publ_flag
Pr1 O1W 2.361(3) . ?
Pr1 O11 2.3652(15) . ?
Pr1 O11 2.3652(15) 2 ?
Pr1 N1 2.533(2) 3_666 ?
Pr1 N1 2.533(2) 4_565 ?
Pr1 N3 2.5631(18) . ?
Pr1 N3 2.5631(18) 2 ?
Co1 C1 1.8852(18) 2_655 ?
Co1 C1 1.8852(18) . ?
Co1 C2 1.888(2) . ?
Co1 C2 1.888(2) 2_655 ?
Co1 C3 1.8978(19) . ?
Co1 C3 1.8978(19) 2_655 ?
O11 S11A 1.5060(19) . ?
O11 S11B 1.521(2) . ?
S11A S11B 1.2978(19) . ?
S11A C12 1.730(4) . ?
S11A C11 1.724(4) . ?
S11B C11 1.731(4) . ?
S11B C12 1.783(4) . ?
C1 N1 1.153(3) . ?
N1 Pr1 2.533(2) 3_666 ?
C2 N2 1.140(3) . ?
C3 N3 1.151(3) . ?
O1W H1WA 0.8200 . ?

loop_
_geom_hbond_atom_site_label_D
_geom_hbond_atom_site_label_H
_geom_hbond_atom_site_label_A
_geom_hbond_distance_DH
_geom_hbond_distance_HA
_geom_hbond_distance_DA
_geom_hbond_angle_DHA
_geom_hbond_site_symmetry_A
O1W H1WA N2 0.82 2.04 2.734(3) 142.1 1_445
